data_7126846
loop_
_publ_author_name
'Yakiyama, Yumi'
'Fujinaka, Takahisa'
'Nishimura, Mio'
'Seki, Ryotaro'
'Sakurai, Hidehiro'

_publ_section_title
;
 Control by one drop of solvent: selective preparation of guest
 release/trap-triggered interconvertible molecular crystals.
;
_journal_issue 67
_journal_name_full 'Chemical communications (Cambridge, England)'
_journal_page_first 9687
_journal_page_last 9690
_journal_paper_doi 10.1039/d0cc03408h
_journal_volume 56
_journal_year 2020
_chemical_formula_moiety 'C28 H16 N2 O4'
_chemical_formula_sum 'C28 H16 N2 O4'
_chemical_formula_weight 444.43
_space_group_crystal_system tetragonal
_space_group_IT_number 88
_space_group_name_Hall '-I 4ad'
_space_group_name_H-M_alt 'I 41/a :2'
_atom_sites_solution_hydrogens geom
_atom_sites_solution_primary dual
_audit_creation_date 2018-12-20
_audit_creation_method
;
Olex2 1.2
(compiled 2018.05.29 svn.r3508 for OlexSys, GUI svn.r5506)
;
_audit_update_record
;
2020-04-16 deposited with the CCDC.	2020-07-07 downloaded from the CCDC.
;
_cell_angle_alpha 90
_cell_angle_beta 90
_cell_angle_gamma 90
_cell_formula_units_Z 8
_cell_length_a 15.926(2)
_cell_length_b 15.926(2)
_cell_length_c 15.916(3)
_cell_measurement_reflns_used 39310
_cell_measurement_temperature 100
_cell_measurement_theta_max 32.57
_cell_measurement_theta_min 2.20
_cell_volume 4036.9(10)
_computing_cell_refinement PROCESS-AUTO
_computing_data_collection PROCESS-AUTO
_computing_data_reduction PROCESS-AUTO
_computing_molecular_graphics 'Olex2 (Dolomanov et al., 2009)'
_computing_publication_material 'Olex2 (Dolomanov et al., 2009)'
_computing_structure_refinement 'ShelXL (Sheldrick, 2015)'
_computing_structure_solution 'ShelXT (Sheldrick, 2015)'
_diffrn_ambient_temperature 100
_diffrn_measured_fraction_theta_full 0.999
_diffrn_measured_fraction_theta_max 0.999
_diffrn_measurement_device_type 'DECTRIS PILATUS3 X CdTM 1M Detector System'
_diffrn_measurement_method '\w scans'
_diffrn_radiation_monochromator 'Si(311) double crystal monochromator'
_diffrn_radiation_type synchrotron
_diffrn_radiation_wavelength 0.43158
_diffrn_reflns_av_R_equivalents 0.0232
_diffrn_reflns_av_unetI/netI 0.0073
_diffrn_reflns_Laue_measured_fraction_full 0.999
_diffrn_reflns_Laue_measured_fraction_max 0.999
_diffrn_reflns_limit_h_max 20
_diffrn_reflns_limit_h_min -20
_diffrn_reflns_limit_k_max 20
_diffrn_reflns_limit_k_min -20
_diffrn_reflns_limit_l_max 20
_diffrn_reflns_limit_l_min -20
_diffrn_reflns_number 41118
_diffrn_reflns_point_group_measured_fraction_full 0.999
_diffrn_reflns_point_group_measured_fraction_max 0.999
_diffrn_reflns_theta_full 15.008
_diffrn_reflns_theta_max 16.249
_diffrn_reflns_theta_min 1.098
_diffrn_source 'SPring-8 BL02B1bending magnet'
_diffrn_standards_number 0
_exptl_absorpt_coefficient_mu 0.043
_exptl_absorpt_correction_T_max 1.0000
_exptl_absorpt_correction_T_min 0.9095
_exptl_absorpt_correction_type multi-scan
_exptl_crystal_colour yellow
_exptl_crystal_colour_primary yellow
_exptl_crystal_density_diffrn 1.462
_exptl_crystal_description block
_exptl_crystal_F_000 1840
_exptl_crystal_size_max 0.3
_exptl_crystal_size_mid 0.3
_exptl_crystal_size_min 0.3
_refine_diff_density_max 0.218
_refine_diff_density_min -0.278
_refine_diff_density_rms 0.075
_refine_ls_extinction_method none
_refine_ls_goodness_of_fit_ref 1.081
_refine_ls_hydrogen_treatment constr
_refine_ls_matrix_type full
_refine_ls_number_parameters 154
_refine_ls_number_reflns 2318
_refine_ls_number_restraints 0
_refine_ls_restrained_S_all 1.081
_refine_ls_R_factor_all 0.0386
_refine_ls_R_factor_gt 0.0378
_refine_ls_shift/su_max 0.000
_refine_ls_shift/su_mean 0.000
_refine_ls_structure_factor_coef Fsqd
_refine_ls_weighting_details 'w=1/[\s^2^(Fo^2^)+(0.0554P)^2^+3.0182P] where P=(Fo^2^+2Fc^2^)/3'
_refine_ls_weighting_scheme calc
_refine_ls_wR_factor_gt 0.0983
_refine_ls_wR_factor_ref 0.0991
_reflns_Friedel_coverage 0.000
_reflns_number_gt 2244
_reflns_number_total 2318
_reflns_threshold_expression 'I > 2\s(I)'
_cod_data_source_file d0cc03408h2.cif
_cod_data_source_block 1close
_cod_depositor_comments 'Adding full bibliography for 7126838--7126851.cif.'
_cod_original_cell_volume 4037.0(14)
_cod_original_sg_symbol_H-M 'I 41/a'
_cod_database_code 7126846
_shelx_shelxl_version_number 2018/3
_shelx_space_group_comment
;
The symmetry employed for this shelxl refinement is uniquely defined
by the following loop, which should always be used as a source of
symmetry information in preference to the above space-group names.
They are only intended as comments.
;
_shelx_estimated_absorpt_t_max 0.987
_shelx_estimated_absorpt_t_min 0.987
_olex2_refinement_description
;
1. Fixed Uiso
 At 1.2 times of:
  All C(H) groups
2.a Aromatic/amide H refined with riding coordinates:
 C4(H4), C5(H5), C6(H6), C7(H7), C10(H10), C11(H11), C13(H13), C14(H14)
;
_olex2_exptl_crystal_mounting_method Litholoop
_olex2_submission_special_instructions 'No special instructions were received'

loop_
_space_group_symop_operation_xyz
'x, y, z'
'-x+1/2, -y, z+1/2'
'-y+3/4, x+1/4, z+1/4'
'y+3/4, -x+3/4, z+3/4'
'x+1/2, y+1/2, z+1/2'
'-x+1, -y+1/2, z+1'
'-y+5/4, x+3/4, z+3/4'
'y+5/4, -x+5/4, z+5/4'
'-x, -y, -z'
'x-1/2, y, -z-1/2'
'y-3/4, -x-1/4, -z-1/4'
'-y-3/4, x-3/4, -z-3/4'
'-x+1/2, -y+1/2, -z+1/2'
'x, y+1/2, -z'
'y-1/4, -x+1/4, -z+1/4'
'-y-1/4, x-1/4, -z-1/4'

loop_
_atom_site_label
_atom_site_type_symbol
_atom_site_fract_x
_atom_site_fract_y
_atom_site_fract_z
_atom_site_U_iso_or_equiv
_atom_site_adp_type
_atom_site_occupancy
_atom_site_site_symmetry_order
_atom_site_calc_flag
_atom_site_refinement_flags_posn
_atom_site_refinement_flags_adp
_atom_site_refinement_flags_occupancy
_atom_site_disorder_assembly
_atom_site_disorder_group
O1 O 0.39198(5) 0.80608(5) 0.47685(5) 0.02024(19) Uani 1 1 d . . . . .
O2 O 0.64504(5) 0.82782(5) 0.32182(5) 0.01994(19) Uani 1 1 d . . . . .
N1 N 0.36599(6) 0.92297(6) 0.16258(6) 0.0213(2) Uani 1 1 d . . . . .
C1 C 0.49973(6) 0.79970(6) 0.36714(6) 0.0142(2) Uani 1 1 d . . . . .
C2 C 0.46057(6) 0.82768(6) 0.45197(6) 0.0157(2) Uani 1 1 d . . . . .
C3 C 0.52210(6) 0.87947(6) 0.49794(6) 0.0164(2) Uani 1 1 d . . . . .
C4 C 0.51395(7) 0.91569(6) 0.57705(6) 0.0187(2) Uani 1 1 d . . . . .
H4 H 0.463494 0.910728 0.608492 0.022 Uiso 1 1 calc R . . . .
C5 C 0.58278(7) 0.95945(6) 0.60813(7) 0.0208(2) Uani 1 1 d . . . . .
H5 H 0.579432 0.984733 0.662084 0.025 Uiso 1 1 calc R . . . .
C6 C 0.65696(7) 0.96700(7) 0.56149(7) 0.0217(2) Uani 1 1 d . . . . .
H6 H 0.702326 0.998756 0.583675 0.026 Uiso 1 1 calc R . . . .
C7 C 0.66548(7) 0.92890(7) 0.48331(7) 0.0197(2) Uani 1 1 d . . . . .
H7 H 0.716238 0.932832 0.452198 0.024 Uiso 1 1 calc R . . . .
C8 C 0.59658(6) 0.88475(6) 0.45252(6) 0.0167(2) Uani 1 1 d . . . . .
C9 C 0.59013(6) 0.83604(6) 0.37354(6) 0.0157(2) Uani 1 1 d . . . . .
C10 C 0.32646(7) 0.89423(7) 0.23110(7) 0.0193(2) Uani 1 1 d . . . . .
H10 H 0.267492 0.902495 0.234743 0.023 Uiso 1 1 calc R . . . .
C11 C 0.36592(6) 0.85323(6) 0.29705(7) 0.0177(2) Uani 1 1 d . . . . .
H11 H 0.334429 0.834581 0.344178 0.021 Uiso 1 1 calc R . . . .
C12 C 0.45254(6) 0.83965(6) 0.29338(6) 0.0149(2) Uani 1 1 d . . . . .
C13 C 0.49417(7) 0.86819(7) 0.22189(6) 0.0191(2) Uani 1 1 d . . . . .
H13 H 0.552914 0.859766 0.215868 0.023 Uiso 1 1 calc R . . . .
C14 C 0.44885(7) 0.90912(7) 0.15941(7) 0.0222(2) Uani 1 1 d . . . . .
H14 H 0.478590 0.928493 0.111435 0.027 Uiso 1 1 calc R . . . .

loop_
_atom_site_aniso_label
_atom_site_aniso_U_11
_atom_site_aniso_U_22
_atom_site_aniso_U_33
_atom_site_aniso_U_23
_atom_site_aniso_U_13
_atom_site_aniso_U_12
O1 0.0173(4) 0.0252(4) 0.0183(4) -0.0020(3) 0.0035(3) -0.0043(3)
O2 0.0165(4) 0.0243(4) 0.0190(4) 0.0003(3) 0.0033(3) -0.0040(3)
N1 0.0237(5) 0.0192(4) 0.0211(4) -0.0003(3) -0.0034(4) 0.0017(3)
C1 0.0131(4) 0.0163(5) 0.0131(4) -0.0005(3) 0.0006(3) -0.0023(3)
C2 0.0164(5) 0.0166(4) 0.0141(4) 0.0003(3) -0.0003(3) -0.0006(3)
C3 0.0183(5) 0.0152(4) 0.0156(5) 0.0011(3) -0.0016(4) -0.0019(4)
C4 0.0233(5) 0.0167(5) 0.0160(5) 0.0007(4) -0.0005(4) -0.0015(4)
C5 0.0306(6) 0.0159(5) 0.0160(5) 0.0002(4) -0.0040(4) -0.0030(4)
C6 0.0247(5) 0.0189(5) 0.0216(5) 0.0013(4) -0.0071(4) -0.0068(4)
C7 0.0189(5) 0.0198(5) 0.0205(5) 0.0025(4) -0.0024(4) -0.0050(4)
C8 0.0180(5) 0.0162(4) 0.0159(5) 0.0014(4) -0.0018(4) -0.0025(4)
C9 0.0147(4) 0.0165(4) 0.0159(4) 0.0022(4) -0.0012(3) -0.0030(3)
C10 0.0174(5) 0.0179(5) 0.0225(5) -0.0028(4) -0.0036(4) -0.0004(4)
C11 0.0165(5) 0.0177(5) 0.0188(5) -0.0019(4) -0.0005(4) -0.0024(4)
C12 0.0163(5) 0.0142(4) 0.0143(4) -0.0021(3) -0.0013(3) -0.0008(3)
C13 0.0186(5) 0.0220(5) 0.0168(5) 0.0007(4) 0.0020(4) 0.0021(4)
C14 0.0250(5) 0.0241(5) 0.0176(5) 0.0030(4) 0.0015(4) 0.0020(4)

loop_
_atom_type_symbol
_atom_type_description
_atom_type_scat_dispersion_real
_atom_type_scat_dispersion_imag
_atom_type_scat_source
C C 0.0002 0.0005 'International Tables Vol C Tables 4.2.6.8 and 6.1.1.4'
H H 0.0000 0.0000 'International Tables Vol C Tables 4.2.6.8 and 6.1.1.4'
N N 0.0009 0.0010 'International Tables Vol C Tables 4.2.6.8 and 6.1.1.4'
O O 0.0024 0.0020 'International Tables Vol C Tables 4.2.6.8 and 6.1.1.4'

loop_
_geom_angle_atom_site_label_1
_geom_angle_atom_site_label_2
_geom_angle_atom_site_label_3
_geom_angle
_geom_angle_site_symmetry_1
_geom_angle_site_symmetry_3
_geom_angle_publ_flag
C14 N1 C10 115.95(9) . . ?
C2 C1 C1 106.82(6) . 6_564 ?
C2 C1 C9 102.01(7) . . ?
C9 C1 C1 111.54(10) . 6_564 ?
C12 C1 C1 114.71(7) . 6_564 ?
C12 C1 C2 110.49(8) . . ?
C12 C1 C9 110.47(8) . . ?
O1 C2 C1 124.39(9) . . ?
O1 C2 C3 126.54(9) . . ?
C3 C2 C1 108.97(8) . . ?
C4 C3 C2 128.24(10) . . ?
C4 C3 C8 121.64(10) . . ?
C8 C3 C2 110.02(9) . . ?
C3 C4 H4 121.4 . . ?
C5 C4 C3 117.17(10) . . ?
C5 C4 H4 121.4 . . ?
C4 C5 H5 119.3 . . ?
C4 C5 C6 121.31(10) . . ?
C6 C5 H5 119.3 . . ?
C5 C6 H6 119.4 . . ?
C7 C6 C5 121.26(10) . . ?
C7 C6 H6 119.4 . . ?
C6 C7 H7 121.4 . . ?
C6 C7 C8 117.27(10) . . ?
C8 C7 H7 121.4 . . ?
C3 C8 C7 121.30(10) . . ?
C3 C8 C9 110.50(9) . . ?
C7 C8 C9 128.17(10) . . ?
O2 C9 C1 125.81(9) . . ?
O2 C9 C8 125.81(9) . . ?
C8 C9 C1 108.35(8) . . ?
N1 C10 H10 117.8 . . ?
N1 C10 C11 124.33(10) . . ?
C11 C10 H10 117.8 . . ?
C10 C11 H11 120.4 . . ?
C10 C11 C12 119.25(10) . . ?
C12 C11 H11 120.4 . . ?
C11 C12 C1 121.09(9) . . ?
C13 C12 C1 121.86(9) . . ?
C13 C12 C11 116.96(9) . . ?
C12 C13 H13 120.3 . . ?
C14 C13 C12 119.34(10) . . ?
C14 C13 H13 120.3 . . ?
N1 C14 C13 124.17(10) . . ?
N1 C14 H14 117.9 . . ?
C13 C14 H14 117.9 . . ?

loop_
_geom_bond_atom_site_label_1
_geom_bond_atom_site_label_2
_geom_bond_distance
_geom_bond_site_symmetry_2
_geom_bond_publ_flag
O1 C2 1.2118(13) . ?
O2 C9 1.2082(13) . ?
N1 C10 1.3398(14) . ?
N1 C14 1.3390(15) . ?
C1 C1 1.5830(19) 6_564 ?
C1 C2 1.5526(13) . ?
C1 C9 1.5551(13) . ?
C1 C12 1.5322(13) . ?
C2 C3 1.4751(14) . ?
C3 C4 1.3910(14) . ?
C3 C8 1.3917(14) . ?
C4 H4 0.9500 . ?
C4 C5 1.3899(15) . ?
C5 H5 0.9500 . ?
C5 C6 1.4004(16) . ?
C6 H6 0.9500 . ?
C6 C7 1.3912(16) . ?
C7 H7 0.9500 . ?
C7 C8 1.3923(14) . ?
C8 C9 1.4807(14) . ?
C10 H10 0.9500 . ?
C10 C11 1.3868(15) . ?
C11 H11 0.9500 . ?
C11 C12 1.3976(14) . ?
C12 C13 1.3932(14) . ?
C13 H13 0.9500 . ?
C13 C14 1.3910(15) . ?
C14 H14 0.9500 . ?
